data_4345828
loop_
_publ_author_name
'Shafikov, Marsel Z.'
'Suleymanova, Alfiya F.'
'Kozhevnikov, Dmitry N.'
'K\"onig, Burkhard'

_publ_section_title
;
 Tuning the Excimer Emission of Amphiphilic Platinum(II) Complexes
 Mediated by Phospholipid Vesicles.
;
_journal_issue 9
_journal_name_full 'Inorganic chemistry'
_journal_page_first 4885
_journal_page_last 4897
_journal_paper_doi 10.1021/acs.inorgchem.6b03100
_journal_volume 56
_journal_year 2017
_chemical_formula_moiety 'C34 H42 F N O3 Pt'
_chemical_formula_sum 'C34 H42 F N O3 Pt'
_chemical_formula_weight 726.79
_space_group_crystal_system triclinic
_space_group_IT_number 2
_space_group_name_Hall '-P 1'
_space_group_name_H-M_alt 'P -1'
_symmetry_Int_Tables_number 2
_symmetry_space_group_name_Hall '-P 1'
_symmetry_space_group_name_H-M 'P -1'
_audit_creation_date 2016-08-11
_audit_creation_method
;
Olex2 1.2
(compiled 2016.02.19 svn.r3266 for OlexSys, GUI svn.r5155)
;
_cell_angle_alpha 109.466(1)
_cell_angle_beta 94.736(1)
_cell_angle_gamma 96.109(1)
_cell_formula_units_Z 4
_cell_length_a 7.2697(1)
_cell_length_b 20.7458(3)
_cell_length_c 21.6887(3)
_cell_measurement_reflns_used 33350
_cell_measurement_temperature 123.00(10)
_cell_measurement_theta_max 75.9510
_cell_measurement_theta_min 4.0930
_cell_volume 3042.11(8)
_computing_cell_refinement 'CrysAlisPro 1.171.38.42b (Rigaku OD, 2015)'
_computing_data_collection 'CrysAlisPro 1.171.38.42b (Rigaku OD, 2015)'
_computing_data_reduction 'CrysAlisPro 1.171.38.42b (Rigaku OD, 2015)'
_computing_molecular_graphics 'Olex2 (Dolomanov et al., 2009)'
_computing_publication_material 'Olex2 (Dolomanov et al., 2009)'
_computing_structure_refinement 'olex2.refine (Bourhis et al., 2015)'
_computing_structure_solution 'ShelXT (Sheldrick, 2015)'
_diffrn_detector_area_resol_mean 5.1773
_diffrn_detector_type Atlas
_diffrn_measured_fraction_theta_full 0.9997
_diffrn_measured_fraction_theta_max 0.9940
_diffrn_measurement_details
;
List of Runs (angles in degrees, time in seconds):

  # Type    Start    End  Width  t~exp~   \w     \q     \k     \f   Frames
--------------------------------------------------------------------------
  1  \w   -115.00 -11.00   1.00    2.00    --  -40.71 -57.00-180.00  104
  2  \w   -117.00 -14.00   1.00    2.00    --  -40.71 -37.00  60.00  103
  3  \w      2.00  98.00   1.00    2.00    --   40.71-125.00  60.00   96
  4  \w      2.00  98.00   1.00    2.00    --   40.71-125.00-180.00   96
  5  \w     11.00 115.00   1.00    2.00    --   40.71  57.00 -30.00  104
  6  \w      2.00  98.00   1.00    2.00    --   40.71-125.00 -30.00   96
  7  \w     14.00 117.00   1.00    2.00    --   40.71  37.00 -60.00  103
  8  \w      3.00  29.00   1.00    2.00    --   42.00  91.00  89.75   26
  9  \w     10.00  38.00   1.00    2.00    --   46.00  84.00-154.13   28
 10  \w     11.00  46.00   1.00    2.00    --   46.00  81.00 -12.49   35
 11  \w     19.00  46.00   1.00    2.00    --   54.00  81.00  47.18   27
 12  \w     19.00  46.00   1.00    2.00    --   54.00  81.00 -54.58   27
 13  \w     20.00  46.00   1.00    2.00    --   54.00  80.00-119.80   26
 14  \w     20.00  46.00   1.00    2.00    --   54.00  80.00 150.79   26
 15  \w     29.00 140.00   1.00    2.00    --   62.00  76.00 109.56  111
 16  \w     29.00 140.00   1.00    2.00    --   62.00  75.00 178.23  111
 17  \w     33.00 144.00   1.00    2.00    --   66.00  75.00-132.22  111
 18  \w     32.00 145.00   1.00    2.00    --   66.00  77.00 -26.97  113
 19  \w     33.00 144.00   1.00    2.00    --   66.00  75.00 -79.29  111
 20  \w     33.00 112.00   1.00    2.00    --   66.00  76.00  60.89   79
 21  \w     33.00  59.00   1.00    2.00    --   66.00  76.00  81.51   26
 22  \w     36.00  67.00   1.00    2.00    --   70.00  77.00 177.83   31
 23  \w     40.00  66.00   1.00    2.00    --   74.00  77.00   9.06   26
 24  \w    109.00 152.00   1.00    2.00    --   74.00  77.00   9.06   43
 25  \w     63.00  90.00   1.00    8.00    --   94.00  64.00   9.70   27
 26  \w     79.00 124.00   1.00    8.00    --  113.00  77.00-120.00   45
 27  \w    132.00 158.00   1.00    8.00    --  113.00  77.00 -60.00   26
 28  \w     87.00 146.00   1.00    8.00    --  113.00  61.00   0.00   59
 29  \w    116.00 158.00   1.00    8.00    --  113.00  77.00-150.00   42
 30  \w     35.00  72.00   1.00    8.00    --  113.00-111.00  30.00   37
 31  \w     81.00 116.00   1.00    8.00    --  113.00-111.00 150.00   35
 32  \w     79.00 105.00   1.00    8.00    --  113.00  77.00-150.00   26
 33  \w     42.00  69.00   1.00    8.00    --  113.00 -30.00 -90.00   27
 34  \w     83.00 148.00   1.00    8.00    --  113.00  61.00-120.00   65
 35  \w    124.00 155.00   1.00    8.00    --  113.00  77.00 -90.00   31
 36  \w     83.00 149.00   1.00    8.00    --  113.00  61.00 -90.00   66
 37  \w     79.00 115.00   1.00    8.00    --  113.00  77.00 -90.00   36
 38  \w     42.00  75.00   1.00    8.00    --  113.00 -61.00 -60.00   33
 39  \w     83.00 152.00   1.00    8.00    --  113.00  61.00 -60.00   69
 40  \w     79.00 144.00   1.00    8.00    --  113.00  77.00 120.00   65
 41  \w     65.00 109.00   1.00    8.00    --  113.00 -94.00   0.00   44
 42  \w     37.00  63.00   1.00    8.00    --  113.00 -94.00   0.00   26
 43  \w     79.00 136.00   1.00    8.00    --  113.00  77.00  90.00   57
 44  \w     40.00  66.00   1.00    8.00    --  113.00 -30.00-150.00   26
 45  \w     92.00 118.00   1.00    8.00    --  113.00 -61.00 -60.00   26
 46  \w     83.00 147.00   1.00    8.00    --  113.00  61.00-150.00   64
 47  \w     83.00 156.00   1.00    8.00    --  113.00  61.00  30.00   73
 48  \w     73.00 111.00   1.00    8.00    --  113.00-111.00 -30.00   38
 49  \w     84.00 154.00   1.00    8.00    --  113.00  61.00 150.00   70
 50  \w     36.00  62.00   1.00    8.00    --  113.00-111.00 150.00   26
 51  \w     42.00  69.00   1.00    8.00    --  113.00 -30.00  30.00   27
 52  \w     84.00 152.00   1.00    8.00    --  113.00  61.00 -30.00   68
 53  \w     91.00 116.00   1.00    8.00    --  113.00-111.00  30.00   25
 54  \w     79.00 115.00   1.00    8.00    --  113.00  77.00 -60.00   36
 55  \w     41.00  67.00   1.00    8.00    --  113.00 -45.00   0.00   26
 56  \w     36.00  61.00   1.00    8.00    --  113.00 -30.00 -30.00   25
 57  \w     51.00  77.00   1.00    8.00    --  113.00 -45.00 120.00   26
 58  \w     79.00 120.00   1.00    8.00    --  113.00  77.00   0.00   41
 59  \w    130.00 157.00   1.00    8.00    --  113.00  77.00-180.00   27
 60  \w     35.00  63.00   1.00    8.00    --  113.00-111.00-120.00   28
 61  \w     39.00  86.00   1.00    8.00    --  113.00 -94.00  90.00   47
 62  \w     79.00 105.00   1.00    8.00    --  113.00  77.00-180.00   26
 63  \w     83.00 143.00   1.00    8.00    --  113.00  61.00-180.00   60
 64  \w     91.00 116.00   1.00    8.00    --  113.00-111.00  90.00   25
 65  \w     38.00  74.00   1.00    8.00    --  113.00-111.00  90.00   36
 66  \w     83.00 156.00   1.00    8.00    --  113.00  61.00  90.00   73
 67  \w     84.00 158.00   1.00    8.00    --  113.00  61.00  60.00   74
 68  \w     69.00 113.00   1.00    8.00    --  113.00-111.00-150.00   44
 69  \w    119.00 157.00   1.00    8.00    --  113.00  77.00  30.00   38
 70  \w     35.00  61.00   1.00    8.00    --  113.00-111.00-150.00   26
 71  \w     31.00  95.00   1.00    8.00    --  113.00 -15.00-120.00   64
 72  \w    111.00 157.00   1.00    8.00    --  113.00 -15.00-120.00   46
 73  \w     79.00 135.00   1.00    8.00    --  113.00  79.00 110.00   56
 74  \w     79.00 109.00   1.00    8.00    --  113.00  77.00  30.00   30
 75  \w    115.00 147.00   1.00    8.00    --  113.00 -79.00  11.32   32
 76  \w     45.00  85.00   1.00    8.00    --  113.00 -61.00-120.00   40
 77  \w     89.00 116.00   1.00    8.00    --  113.00-111.00-120.00   27
 78  \w     35.00  69.00   1.00    8.00    --  113.00 -30.00-120.00   34
 79  \w     79.00 136.00   1.00    8.00    --  113.00  77.00 150.00   57
 80  \w     39.00  76.00   1.00    8.00    --  113.00 -61.00 -90.00   37
 81  \w    111.00 137.00   1.00    8.00    --  113.00 -61.00 -90.00   26
 82  \w    126.00 158.00   1.00    8.00    --  113.00  77.00 -30.00   32
 83  \w     83.00 118.00   1.00    8.00    --  113.00  61.00 120.00   35
 84  \w     35.00  60.00   1.00    8.00    --  113.00 -30.00  60.00   25
 85  \w     33.00  83.00   1.00    8.00    --  113.00 -94.00-150.00   50
 86  \w     38.00 109.00   1.00    8.00    --  113.00 -94.00-120.00   71
 87  \w     44.00  92.00   1.00    8.00    --  113.00 -79.00  11.32   48
 88  \w     81.00 116.00   1.00    8.00    --  113.00  77.00 -30.00   35
 89  \w     37.00  63.00   1.00    8.00    --  113.00-111.00-180.00   26
 90  \w     82.00 108.00   1.00    8.00    --  113.00-111.00-180.00   26
 91  \w     96.00 122.00   1.00    8.00    --  113.00 -61.00  60.00   26
 92  \w     79.00 131.00   1.00    8.00    --  113.00  77.00  60.00   52
 93  \w     64.00  90.00   1.00    8.00    --  113.00 -61.00  60.00   26
 94  \w    131.00 158.00   1.00    8.00    --  113.00  77.00   0.00   27
 95  \w    130.00 156.00   1.00    8.00    --  113.00  77.00-120.00   26
 96  \w     36.00  96.00   1.00    8.00    --  113.00 -77.00-120.00   60
 97  \w    110.00 136.00   1.00    8.00    --  113.00 -77.00-120.00   26
 98  \w     38.00 100.00   1.00    8.00    --  113.00 -65.00 118.36   62
;
_diffrn_measurement_device 'four-circle diffractometer'
_diffrn_measurement_device_type 'SuperNova, Single source at offset, Atlas'
_diffrn_measurement_method '\w scans'
_diffrn_radiation_type 'Cu K\a'
_diffrn_radiation_wavelength 1.54184
_diffrn_reflns_av_R_equivalents 0.0532
_diffrn_reflns_av_unetI/netI 0.0299
_diffrn_reflns_limit_h_max 9
_diffrn_reflns_limit_h_min -9
_diffrn_reflns_limit_k_max 26
_diffrn_reflns_limit_k_min -26
_diffrn_reflns_limit_l_max 27
_diffrn_reflns_limit_l_min -27
_diffrn_reflns_number 80993
_diffrn_reflns_theta_full 67.5000
_diffrn_reflns_theta_max 76.53
_diffrn_reflns_theta_min 3.66
_exptl_absorpt_coefficient_mu 8.949
_exptl_absorpt_correction_T_max 0.925
_exptl_absorpt_correction_T_min 0.668
_exptl_absorpt_correction_type gaussian
_exptl_absorpt_process_details
;
CrysAlisPro 1.171.38.42b (Rigaku Oxford Diffraction, 2015)
Numerical absorption correction based on gaussian integration over
            a multifaceted crystal model
Empirical absorption correction using spherical harmonics,
 implemented in SCALE3 ABSPACK scaling algorithm.
;
_exptl_crystal_colour 'clear light yellow'
_exptl_crystal_colour_lustre clear
_exptl_crystal_colour_modifier light
_exptl_crystal_colour_primary yellow
_exptl_crystal_density_diffrn 1.5868
_exptl_crystal_description needle
_exptl_crystal_F_000 1442.3479
_exptl_crystal_size_max 0.253
_exptl_crystal_size_mid 0.063
_exptl_crystal_size_min 0.046
_refine_diff_density_max 1.3611
_refine_diff_density_min -1.1609
_refine_diff_density_rms 0.1149
_refine_ls_d_res_high 0.7927
_refine_ls_d_res_low 12.0775
_refine_ls_goodness_of_fit_ref 1.0295
_refine_ls_hydrogen_treatment constr
_refine_ls_matrix_type full
_refine_ls_number_constraints 134
_refine_ls_number_parameters 726
_refine_ls_number_reflns 12712
_refine_ls_number_restraints 0
_refine_ls_restrained_S_all 1.0295
_refine_ls_R_factor_all 0.0296
_refine_ls_R_factor_gt 0.0226
_refine_ls_shift/su_max 0.0055
_refine_ls_shift/su_mean 0.0001
_refine_ls_structure_factor_coef Fsqd
_refine_ls_weighting_details 'w=1/[\s^2^(Fo^2^)+(0.0249P)^2^+2.2068P] where P=(Fo^2^+2Fc^2^)/3'
_refine_ls_weighting_scheme calc
_refine_ls_wR_factor_gt 0.0525
_refine_ls_wR_factor_ref 0.0560
_reflns_Friedel_coverage 0.0
_reflns_limit_h_max 9
_reflns_limit_h_min -9
_reflns_limit_k_max 24
_reflns_limit_k_min -26
_reflns_limit_l_max 27
_reflns_limit_l_min 0
_reflns_number_gt 10951
_reflns_number_total 12712
_reflns_threshold_expression I>=2u(I)
_cod_data_source_file ic6b03100_si_002.cif
_cod_data_source_block p114wdh_2
_cod_database_code 4345828
_olex2_refinement_description
;
1. Fixed Uiso
 At 1.2 times of:
  All C(H) groups, All C(H,H) groups
 At 1.5 times of:
  All C(H,H,H) groups
2.a Secondary CH2 refined with riding coordinates:
 C44(H44a,H44b), C10(H10a,H10b), C42(H42a,H42b), C40(H40a,H40b), C12(H12a,
 H12b), C46(H46a,H46b), C8(H8a,H8b), C37(H37a,H37b), C41(H41a,H41b), C11(H11a,
 H11b), C36(H36a,H36b), C45(H45a,H45b), C39(H39a,H39b), C9(H9a,H9b), C38(H38a,
 H38b), C6(H6a,H6b), C43(H43a,H43b), C4(H4a,H4b), C7(H7a,H7b), C2(H2a,H2b),
 C5(H5a,H5b), C3(H3a,H3b)
2.b Aromatic/amide H refined with riding coordinates:
 C18(H18), C15(H15), C23(H23), C54(H54), C48(H48), C27(H27), C63(H63),
 C55(H55), C62(H62), C51(H51), C61(H61), C19(H19), C14(H14), C59(H59), C49(H49),
  C26(H26), C52(H52), C25(H25), C29(H29), C28(H28), C65(H65), C31(H31)
2.c Idealised Me refined as rotating group:
 C34(H34a,H34b,H34c), C33(H33a,H33b,H33c), C68(H68a,H68b,H68c), C67(H67a,H67b,
 H67c), C35(H35a,H35b,H35c), C1(H1a,H1b,H1c)
;
_olex2_date_sample_data_collection 2016-08-09
_olex2_date_sample_submission 2016-07-21
_olex2_diffrn_ambient_temperature_device 'Oxford Cryosystems CryoStream 700'
_olex2_exptl_crystal_mounting_method 'The crystal was mounted on a MITIGEN holder with inert oil'
_olex2_submission_original_sample_id MZR-15
_olex2_submission_special_instructions 'No special instructions were received'
_oxdiff_exptl_absorpt_empirical_details
;
Empirical correction (ABSPACK) includes:
- Absorption correction using spherical harmonics
- Frame scaling
;

loop_
_space_group_symop_id
_space_group_symop_operation_xyz
1 x,y,z
2 -x,-y,-z

loop_
_atom_site_label
_atom_site_type_symbol
_atom_site_fract_x
_atom_site_fract_y
_atom_site_fract_z
_atom_site_U_iso_or_equiv
_atom_site_adp_type
_atom_site_occupancy
_atom_site_refinement_flags_posn
Pt2 Pt 0.810892(15) 0.555497(5) 0.363298(5) 0.01968(4) Uani 1.000000 .
Pt1 Pt -0.354632(15) -0.072876(5) 0.147376(5) 0.01943(4) Uani 1.000000 .
F1 F -0.5118(3) -0.33244(9) -0.02694(9) 0.0337(4) Uani 1.000000 .
O2 O -0.2929(3) 0.01315(10) 0.23353(10) 0.0252(4) Uani 1.000000 .
O3 O -0.4250(3) -0.13560(10) 0.19752(10) 0.0240(4) Uani 1.000000 .
O5 O 0.7410(3) 0.49360(10) 0.26488(10) 0.0248(4) Uani 1.000000 .
O6 O 0.8887(3) 0.63899(10) 0.33975(11) 0.0264(4) Uani 1.000000 .
O4 O 0.3240(3) 0.09297(10) 0.20145(10) 0.0257(4) Uani 1.000000 .
F2 F 1.0595(3) 0.76903(10) 0.58722(10) 0.0439(5) Uani 1.000000 .
O1 O 0.0915(3) 0.37443(11) 0.18059(11) 0.0304(5) Uani 1.000000 .
N2 N 0.7321(3) 0.47862(12) 0.39550(12) 0.0205(5) Uani 1.000000 .
N1 N -0.2891(3) -0.01701(12) 0.09124(11) 0.0206(5) Uani 1.000000 .
C58 C 0.8710(4) 0.60620(14) 0.45797(14) 0.0223(6) Uani 1.000000 .
C22 C -0.3936(4) -0.14818(14) 0.06128(14) 0.0212(5) Uani 1.000000 .
C18 C -0.2039(4) 0.05400(16) 0.00833(15) 0.0263(6) Uani 1.000000 .
H18 H -0.1773(4) 0.07794(16) -0.02002(15) 0.0316(7) Uiso 1.000000 R
C15 C -0.1509(4) 0.20955(15) 0.07218(14) 0.0245(6) Uani 1.000000 .
H15 H -0.2193(4) 0.19219(15) 0.03050(14) 0.0294(7) Uiso 1.000000 R
C57 C 0.8313(4) 0.56627(14) 0.49863(14) 0.0231(6) Uani 1.000000 .
C23 C -0.4496(4) -0.21860(15) 0.04869(15) 0.0237(6) Uani 1.000000 .
H23 H -0.4834(4) -0.23434(15) 0.08219(15) 0.0284(7) Uiso 1.000000 R
C54 C 0.6209(4) 0.37816(15) 0.44649(15) 0.0263(6) Uani 1.000000 .
H54 H 0.5833(4) 0.34446(15) 0.46414(15) 0.0316(7) Uiso 1.000000 R
C56 C 0.7496(4) 0.49476(14) 0.46206(14) 0.0235(6) Uani 1.000000 .
C44 C 0.1242(4) -0.08750(14) 0.18430(14) 0.0229(6) Uani 1.000000 .
H44a H 0.2172(4) -0.09248(14) 0.21651(14) 0.0274(7) Uiso 1.000000 R
H44b H 0.0082(4) -0.08225(14) 0.20335(14) 0.0274(7) Uiso 1.000000 R
C48 C 0.3362(4) 0.18092(15) 0.30977(15) 0.0255(6) Uani 1.000000 .
H48 H 0.2534(4) 0.15284(15) 0.32368(15) 0.0306(7) Uiso 1.000000 R
C27 C -0.2364(4) 0.05183(14) 0.11576(14) 0.0229(6) Uani 1.000000 .
H27 H -0.2324(4) 0.07469(14) 0.16084(14) 0.0275(7) Uiso 1.000000 R
C63 C 0.6611(4) 0.41391(14) 0.35499(14) 0.0221(6) Uani 1.000000 .
H63 H 0.6501(4) 0.40429(14) 0.30968(14) 0.0265(7) Uiso 1.000000 R
C55 C 0.6927(4) 0.44431(15) 0.48816(15) 0.0271(6) Uani 1.000000 .
H55 H 0.7029(4) 0.45497(15) 0.53360(15) 0.0325(7) Uiso 1.000000 R
C62 C 0.8690(4) 0.59424(15) 0.56702(15) 0.0263(6) Uani 1.000000 .
H62 H 0.8411(4) 0.56698(15) 0.59237(15) 0.0315(7) Uiso 1.000000 R
C20 C -0.2967(4) -0.05277(15) 0.02531(14) 0.0218(5) Uani 1.000000 .
C51 C 0.5860(4) 0.26517(15) 0.26897(15) 0.0242(6) Uani 1.000000 .
H51 H 0.6705(4) 0.29287(15) 0.25525(15) 0.0290(7) Uiso 1.000000 R
C10 C 0.2889(4) 0.53217(14) 0.32496(14) 0.0229(6) Uani 1.000000 .
H10a H 0.1825(4) 0.53232(14) 0.34919(14) 0.0275(7) Uiso 1.000000 R
H10b H 0.3872(4) 0.51517(14) 0.34556(14) 0.0275(7) Uiso 1.000000 R
C42 C 0.0153(4) -0.21936(14) 0.12895(15) 0.0246(6) Uani 1.000000 .
H42a H -0.1079(4) -0.21580(14) 0.14275(15) 0.0295(7) Uiso 1.000000 R
H42b H 0.0942(4) -0.22884(14) 0.16229(15) 0.0295(7) Uiso 1.000000 R
C61 C 0.9485(5) 0.66297(16) 0.59751(15) 0.0302(7) Uani 1.000000 .
H61 H 0.9770(5) 0.68237(16) 0.64308(15) 0.0362(8) Uiso 1.000000 R
C13 C 0.0231(4) 0.30567(15) 0.16110(14) 0.0243(6) Uani 1.000000 .
C40 C -0.1085(4) -0.34684(14) 0.05865(15) 0.0256(6) Uani 1.000000 .
H40a H -0.0509(4) -0.36330(14) 0.09146(15) 0.0307(7) Uiso 1.000000 R
H40b H -0.2343(4) -0.33970(14) 0.06820(15) 0.0307(7) Uiso 1.000000 R
C19 C -0.2588(4) -0.01656(15) -0.01694(14) 0.0263(6) Uani 1.000000 .
H19 H -0.2705(4) -0.03986(15) -0.06218(14) 0.0315(7) Uiso 1.000000 R
C14 C -0.0835(4) 0.27907(15) 0.09915(15) 0.0269(6) Uani 1.000000 .
H14 H -0.1090(4) 0.30831(15) 0.07605(15) 0.0323(7) Uiso 1.000000 R
C59 C 0.9491(4) 0.67586(15) 0.48964(15) 0.0262(6) Uani 1.000000 .
H59 H 0.9769(4) 0.70414(15) 0.46523(15) 0.0314(7) Uiso 1.000000 R
C16 C -0.1180(4) 0.16476(14) 0.10658(14) 0.0221(5) Uani 1.000000 .
C12 C 0.1660(5) 0.41015(15) 0.24826(15) 0.0270(6) Uani 1.000000 .
H12a H 0.0705(5) 0.40913(15) 0.27676(15) 0.0325(7) Uiso 1.000000 R
H12b H 0.2684(5) 0.38879(15) 0.26073(15) 0.0325(7) Uiso 1.000000 R
C64 C 0.7545(4) 0.51557(16) 0.21693(15) 0.0258(6) Uani 1.000000 .
C53 C 0.6044(4) 0.36161(14) 0.37830(14) 0.0224(6) Uani 1.000000 .
C49 C 0.4072(4) 0.24746(15) 0.35169(15) 0.0253(6) Uani 1.000000 .
H49 H 0.3712(4) 0.26331(15) 0.39372(15) 0.0304(7) Uiso 1.000000 R
C50 C 0.5306(4) 0.29095(14) 0.33239(14) 0.0224(6) Uani 1.000000 .
C24 C -0.4534(4) -0.26425(15) -0.01511(16) 0.0271(6) Uani 1.000000 .
C46 C 0.2301(4) 0.04263(14) 0.22474(15) 0.0248(6) Uani 1.000000 .
H46a H 0.3092(4) 0.03667(14) 0.26015(15) 0.0298(7) Uiso 1.000000 R
H46b H 0.1156(4) 0.05722(14) 0.24106(15) 0.0298(7) Uiso 1.000000 R
C26 C -0.3511(4) -0.17523(16) -0.05503(15) 0.0252(6) Uani 1.000000 .
H26 H -0.3168(4) -0.16041(16) -0.08902(15) 0.0303(7) Uiso 1.000000 R
C17 C -0.1879(4) 0.08983(15) 0.07632(15) 0.0236(6) Uani 1.000000 .
C8 C 0.4032(4) 0.65628(14) 0.39973(14) 0.0243(6) Uani 1.000000 .
H8a H 0.2921(4) 0.65741(14) 0.42172(14) 0.0291(7) Uiso 1.000000 R
H8b H 0.4963(4) 0.63965(14) 0.42302(14) 0.0291(7) Uiso 1.000000 R
C52 C 0.5157(4) 0.19883(14) 0.22687(14) 0.0240(6) Uani 1.000000 .
H52 H 0.5527(4) 0.18238(14) 0.18505(14) 0.0288(7) Uiso 1.000000 R
C25 C -0.4044(4) -0.24502(16) -0.06683(15) 0.0273(6) Uani 1.000000 .
H25 H -0.4067(4) -0.27770(16) -0.10855(15) 0.0328(7) Uiso 1.000000 R
C29 C 0.0567(4) 0.26251(15) 0.19635(14) 0.0249(6) Uani 1.000000 .
H29 H 0.1261(4) 0.27990(15) 0.23786(14) 0.0299(7) Uiso 1.000000 R
C21 C -0.3494(4) -0.12752(15) 0.00804(14) 0.0236(6) Uani 1.000000 .
C32 C -0.4193(4) -0.11568(15) 0.26009(15) 0.0250(6) Uani 1.000000 .
C60 C 0.9835(5) 0.70126(15) 0.55718(17) 0.0303(7) Uani 1.000000 .
C37 C -0.2404(5) -0.52464(15) -0.08628(15) 0.0276(6) Uani 1.000000 .
H37a H -0.1143(5) -0.53469(15) -0.09209(15) 0.0331(7) Uiso 1.000000 R
H37b H -0.2822(5) -0.50694(15) -0.12035(15) 0.0331(7) Uiso 1.000000 R
C66 C 0.8759(4) 0.63990(16) 0.28085(16) 0.0271(6) Uani 1.000000 .
C41 C 0.0030(4) -0.27807(14) 0.06298(15) 0.0246(6) Uani 1.000000 .
H41a H -0.0530(4) -0.26330(14) 0.02871(15) 0.0296(7) Uiso 1.000000 R
H41b H 0.1287(4) -0.28596(14) 0.05380(15) 0.0296(7) Uiso 1.000000 R
C28 C -0.0152(4) 0.19248(15) 0.16863(15) 0.0252(6) Uani 1.000000 .
H28 H 0.0064(4) 0.16355(15) 0.19244(15) 0.0302(7) Uiso 1.000000 R
C11 C 0.2335(4) 0.48384(15) 0.25402(15) 0.0256(6) Uani 1.000000 .
H11a H 0.1355(4) 0.50114(15) 0.23360(15) 0.0308(7) Uiso 1.000000 R
H11b H 0.3401(4) 0.48412(15) 0.22993(15) 0.0308(7) Uiso 1.000000 R
C34 C -0.2482(5) 0.07913(16) 0.34606(16) 0.0336(7) Uani 1.000000 .
H34a H -0.331(2) 0.1109(5) 0.3415(8) 0.0505(11) Uiso 1.000000 GR
H34b H -0.255(4) 0.0727(3) 0.38769(17) 0.0505(11) Uiso 1.000000 GR
H34c H -0.1227(15) 0.0974(7) 0.3440(9) 0.0505(11) Uiso 1.000000 GR
C36 C -0.3665(5) -0.59117(16) -0.09457(16) 0.0324(7) Uani 1.000000 .
H36a H -0.3250(5) -0.60831(16) -0.06006(16) 0.0389(8) Uiso 1.000000 R
H36b H -0.4923(5) -0.58083(16) -0.08876(16) 0.0389(8) Uiso 1.000000 R
C45 C 0.1882(4) -0.02388(14) 0.16670(15) 0.0230(6) Uani 1.000000 .
H45a H 0.2994(4) -0.03146(14) 0.14497(15) 0.0276(7) Uiso 1.000000 R
H45b H 0.0920(4) -0.01900(14) 0.13549(15) 0.0276(7) Uiso 1.000000 R
C39 C -0.1162(5) -0.40144(14) -0.00997(15) 0.0270(6) Uani 1.000000 .
H39a H -0.1634(5) -0.38289(14) -0.04274(15) 0.0324(7) Uiso 1.000000 R
H39b H 0.0094(5) -0.41070(14) -0.01779(15) 0.0324(7) Uiso 1.000000 R
C65 C 0.8144(5) 0.58413(17) 0.22290(16) 0.0289(6) Uani 1.000000 .
H65 H 0.8130(5) 0.59349(17) 0.18382(16) 0.0347(8) Uiso 1.000000 R
C30 C -0.3041(4) 0.01066(15) 0.29097(14) 0.0251(6) Uani 1.000000 .
C33 C -0.4847(6) -0.17216(17) 0.28530(16) 0.0364(8) Uani 1.000000 .
H33a H -0.410(3) -0.2087(7) 0.2714(12) 0.0546(12) Uiso 1.000000 GR
H33b H -0.473(4) -0.1542(4) 0.33258(18) 0.0546(12) Uiso 1.000000 GR
H33c H -0.6129(13) -0.1898(10) 0.2681(12) 0.0546(12) Uiso 1.000000 GR
C47 C 0.3894(4) 0.15665(14) 0.24714(14) 0.0234(6) Uani 1.000000 .
C9 C 0.3565(4) 0.60586(15) 0.32899(15) 0.0248(6) Uani 1.000000 .
H9a H 0.4666(4) 0.60583(15) 0.30658(15) 0.0297(7) Uiso 1.000000 R
H9b H 0.2606(4) 0.62171(15) 0.30610(15) 0.0297(7) Uiso 1.000000 R
C38 C -0.2385(5) -0.46943(15) -0.01913(15) 0.0282(6) Uani 1.000000 .
H38a H -0.3652(5) -0.46043(15) -0.01303(15) 0.0339(8) Uiso 1.000000 R
H38b H -0.1944(5) -0.48702(15) 0.01475(15) 0.0339(8) Uiso 1.000000 R
C6 C 0.5385(5) 0.77937(16) 0.47390(16) 0.0300(6) Uani 1.000000 .
H6a H 0.4332(5) 0.78178(16) 0.49886(16) 0.0360(8) Uiso 1.000000 R
H6b H 0.6340(5) 0.76116(16) 0.49449(16) 0.0360(8) Uiso 1.000000 R
C43 C 0.0961(4) -0.15143(14) 0.12195(14) 0.0233(6) Uani 1.000000 .
H43a H 0.0142(4) -0.14286(14) 0.08878(14) 0.0279(7) Uiso 1.000000 R
H43b H 0.2157(4) -0.15719(14) 0.10556(14) 0.0279(7) Uiso 1.000000 R
C4 C 0.6931(5) 0.90009(17) 0.54702(17) 0.0346(7) Uani 1.000000 .
H4a H 0.5968(5) 0.90197(17) 0.57572(17) 0.0415(9) Uiso 1.000000 R
H4b H 0.7948(5) 0.88103(17) 0.56336(17) 0.0415(9) Uiso 1.000000 R
C68 C 0.7028(5) 0.46161(17) 0.14956(16) 0.0349(7) Uani 1.000000 .
H68a H 0.8012(18) 0.4339(9) 0.1392(6) 0.0524(11) Uiso 1.000000 GR
H68b H 0.590(2) 0.4328(9) 0.1489(4) 0.0524(11) Uiso 1.000000 GR
H68c H 0.684(4) 0.48372(18) 0.1175(2) 0.0524(11) Uiso 1.000000 GR
C67 C 0.9388(6) 0.70970(17) 0.27708(19) 0.0387(8) Uani 1.000000 .
H67a H 0.883(3) 0.7440(3) 0.3084(11) 0.0580(12) Uiso 1.000000 GR
H67b H 1.0721(7) 0.7202(7) 0.2870(15) 0.0580(12) Uiso 1.000000 GR
H67c H 0.902(4) 0.7095(5) 0.2335(5) 0.0580(12) Uiso 1.000000 GR
C31 C -0.3638(5) -0.04861(16) 0.30516(14) 0.0278(6) Uani 1.000000 .
H31 H -0.3669(5) -0.04288(16) 0.34944(14) 0.0334(7) Uiso 1.000000 R
C7 C 0.4765(5) 0.72941(16) 0.40378(16) 0.0314(7) Uani 1.000000 .
H7a H 0.5813(5) 0.72760(16) 0.37860(16) 0.0376(8) Uiso 1.000000 R
H7b H 0.3795(5) 0.74722(16) 0.38344(16) 0.0376(8) Uiso 1.000000 R
C2 C 0.8372(6) 1.02150(18) 0.6206(2) 0.0433(9) Uani 1.000000 .
H2a H 0.7372(6) 1.02402(18) 0.6480(2) 0.0519(10) Uiso 1.000000 R
H2b H 0.9356(6) 1.00218(18) 0.6385(2) 0.0519(10) Uiso 1.000000 R
C35 C -0.3711(6) -0.64775(17) -0.16088(17) 0.0383(8) Uani 1.000000 .
H35a H -0.420(4) -0.6325(6) -0.1953(2) 0.0575(12) Uiso 1.000000 GR
H35b H -0.2470(8) -0.6580(11) -0.1675(7) 0.0575(12) Uiso 1.000000 GR
H35c H -0.449(3) -0.6885(5) -0.1618(6) 0.0575(12) Uiso 1.000000 GR
C5 C 0.6145(6) 0.85186(17) 0.47791(18) 0.0399(8) Uani 1.000000 .
H5a H 0.7120(6) 0.84899(17) 0.44953(18) 0.0479(10) Uiso 1.000000 R
H5b H 0.5153(6) 0.87166(17) 0.46110(18) 0.0479(10) Uiso 1.000000 R
C3 C 0.7642(6) 0.97343(18) 0.55098(19) 0.0442(9) Uani 1.000000 .
H3a H 0.8632(6) 0.97181(18) 0.52339(19) 0.0531(11) Uiso 1.000000 R
H3b H 0.6636(6) 0.99215(18) 0.53357(19) 0.0531(11) Uiso 1.000000 R
C1 C 0.9130(7) 1.0948(2) 0.6244(2) 0.0569(12) Uani 1.000000 .
H1a H 0.954(5) 1.1229(6) 0.6696(3) 0.0854(17) Uiso 1.000000 GR
H1b H 1.016(3) 1.0930(3) 0.5994(16) 0.0854(17) Uiso 1.000000 GR
H1c H 0.8166(17) 1.1142(8) 0.6067(18) 0.0854(17) Uiso 1.000000 GR

loop_
_atom_site_aniso_label
_atom_site_aniso_U_11
_atom_site_aniso_U_22
_atom_site_aniso_U_33
_atom_site_aniso_U_12
_atom_site_aniso_U_13
_atom_site_aniso_U_23
Pt2 0.02093(6) 0.01712(6) 0.01901(6) 0.00133(4) 0.00132(4) 0.00433(4)
Pt1 0.02082(6) 0.01848(6) 0.01699(6) 0.00126(4) 0.00169(4) 0.00413(4)
F1 0.0472(12) 0.0179(8) 0.0290(9) -0.0002(7) -0.0011(8) 0.0018(7)
O2 0.0306(11) 0.0197(9) 0.0201(10) -0.0014(8) 0.0023(8) 0.0018(8)
O3 0.0299(11) 0.0210(9) 0.0198(10) 0.0008(8) 0.0028(8) 0.0063(8)
O5 0.0295(11) 0.0228(9) 0.0202(10) 0.0015(8) 0.0026(8) 0.0059(8)
O6 0.0296(11) 0.0193(9) 0.0306(11) 0.0018(8) 0.0040(9) 0.0094(8)
O4 0.0328(12) 0.0169(9) 0.0233(10) -0.0023(8) 0.0042(8) 0.0031(8)
F2 0.0583(14) 0.0214(9) 0.0359(11) -0.0076(9) -0.0023(9) -0.0051(8)
O1 0.0394(13) 0.0242(10) 0.0234(11) -0.0052(9) -0.0027(9) 0.0073(8)
N2 0.0209(12) 0.0194(11) 0.0200(11) 0.0013(9) 0.0004(9) 0.0061(9)
N1 0.0225(12) 0.0224(11) 0.0176(11) 0.0028(9) 0.0010(9) 0.0083(9)
C58 0.0181(13) 0.0221(13) 0.0241(14) 0.0033(10) 0.0026(10) 0.0043(11)
C22 0.0188(13) 0.0212(12) 0.0197(13) 0.0025(10) -0.0018(10) 0.0029(10)
C18 0.0279(15) 0.0280(14) 0.0234(14) 0.0016(12) 0.0027(11) 0.0103(12)
C15 0.0245(15) 0.0270(14) 0.0188(13) -0.0003(11) -0.0004(11) 0.0057(11)
C57 0.0234(14) 0.0208(13) 0.0221(14) 0.0042(11) 0.0007(11) 0.0039(11)
C23 0.0222(14) 0.0233(13) 0.0234(14) 0.0018(11) 0.0004(11) 0.0062(11)
C54 0.0309(16) 0.0238(13) 0.0231(14) -0.0010(11) 0.0038(12) 0.0080(11)
C56 0.0236(14) 0.0211(13) 0.0211(14) 0.0023(11) 0.0002(11) 0.0019(11)
C44 0.0226(14) 0.0199(12) 0.0248(14) 0.0021(10) 0.0037(11) 0.0061(11)
C48 0.0287(15) 0.0219(13) 0.0252(14) -0.0016(11) 0.0041(12) 0.0084(11)
C27 0.0254(14) 0.0217(13) 0.0207(13) 0.0027(11) 0.0006(11) 0.0069(11)
C63 0.0246(14) 0.0208(13) 0.0185(13) 0.0049(11) 0.0015(11) 0.0035(10)
C55 0.0330(17) 0.0254(14) 0.0193(14) 0.0028(12) 0.0011(12) 0.0040(11)
C62 0.0286(15) 0.0249(14) 0.0219(14) 0.0036(11) 0.0031(11) 0.0037(11)
C20 0.0175(13) 0.0249(13) 0.0212(13) 0.0014(10) 0.0041(10) 0.0056(11)
C51 0.0255(15) 0.0224(13) 0.0246(14) -0.0003(11) 0.0034(11) 0.0090(11)
C10 0.0206(14) 0.0226(13) 0.0239(14) 0.0006(10) 0.0013(11) 0.0070(11)
C42 0.0285(15) 0.0180(12) 0.0249(14) 0.0006(11) 0.0024(11) 0.0055(11)
C61 0.0311(17) 0.0296(15) 0.0208(14) 0.0013(12) -0.0003(12) -0.0015(12)
C13 0.0258(15) 0.0232(13) 0.0220(14) -0.0001(11) 0.0039(11) 0.0064(11)
C40 0.0291(16) 0.0189(13) 0.0268(15) -0.0024(11) 0.0027(12) 0.0073(11)
C19 0.0311(16) 0.0259(14) 0.0188(13) 0.0014(12) 0.0028(11) 0.0048(11)
C14 0.0297(16) 0.0260(14) 0.0253(15) 0.0014(12) 0.0007(12) 0.0107(12)
C59 0.0255(15) 0.0198(13) 0.0276(15) 0.0011(11) -0.0004(12) 0.0024(11)
C16 0.0207(14) 0.0214(13) 0.0227(14) -0.0005(10) 0.0045(11) 0.0065(11)
C12 0.0317(16) 0.0235(14) 0.0217(14) -0.0014(12) -0.0008(12) 0.0049(11)
C64 0.0260(15) 0.0289(14) 0.0226(14) 0.0055(11) 0.0031(11) 0.0085(12)
C53 0.0212(14) 0.0215(13) 0.0220(14) 0.0025(10) 0.0022(11) 0.0045(11)
C49 0.0308(16) 0.0225(13) 0.0210(14) 0.0036(11) 0.0046(11) 0.0050(11)
C50 0.0250(14) 0.0195(12) 0.0203(13) 0.0017(10) -0.0004(11) 0.0051(10)
C24 0.0269(15) 0.0193(13) 0.0301(16) 0.0017(11) -0.0025(12) 0.0039(11)
C46 0.0276(15) 0.0182(12) 0.0270(15) -0.0010(11) 0.0031(12) 0.0069(11)
C26 0.0220(14) 0.0309(15) 0.0206(14) 0.0015(11) 0.0036(11) 0.0064(11)
C17 0.0218(14) 0.0231(13) 0.0241(14) 0.0026(11) 0.0020(11) 0.0061(11)
C8 0.0258(15) 0.0233(13) 0.0234(14) 0.0034(11) 0.0050(11) 0.0074(11)
C52 0.0284(15) 0.0218(13) 0.0198(13) 0.0033(11) 0.0046(11) 0.0043(11)
C25 0.0276(15) 0.0278(14) 0.0199(14) 0.0027(12) 0.0015(11) 0.0003(11)
C29 0.0258(15) 0.0269(14) 0.0191(13) 0.0004(11) 0.0006(11) 0.0058(11)
C21 0.0198(14) 0.0263(14) 0.0221(14) 0.0023(11) 0.0022(11) 0.0055(11)
C32 0.0275(15) 0.0253(14) 0.0217(14) 0.0012(11) 0.0025(11) 0.0084(11)
C60 0.0292(16) 0.0204(13) 0.0330(17) 0.0009(12) 0.0016(13) -0.0004(12)
C37 0.0345(17) 0.0215(13) 0.0243(15) -0.0002(12) 0.0037(12) 0.0058(11)
C66 0.0280(16) 0.0259(14) 0.0320(16) 0.0066(12) 0.0073(12) 0.0144(12)
C41 0.0257(15) 0.0187(12) 0.0268(15) -0.0025(10) 0.0028(11) 0.0062(11)
C28 0.0282(15) 0.0244(14) 0.0232(14) 0.0021(11) 0.0024(11) 0.0094(11)
C11 0.0268(15) 0.0250(14) 0.0223(14) -0.0008(11) 0.0014(11) 0.0063(11)
C34 0.046(2) 0.0218(14) 0.0256(16) -0.0001(13) 0.0034(14) -0.0003(12)
C36 0.045(2) 0.0220(14) 0.0251(15) -0.0039(13) 0.0027(13) 0.0039(12)
C45 0.0228(14) 0.0179(12) 0.0261(14) -0.0001(10) 0.0012(11) 0.0058(11)
C39 0.0323(16) 0.0193(13) 0.0263(15) -0.0013(11) 0.0029(12) 0.0053(11)
C65 0.0332(17) 0.0326(15) 0.0257(15) 0.0051(13) 0.0078(12) 0.0152(13)
C30 0.0242(14) 0.0238(13) 0.0215(14) 0.0026(11) -0.0010(11) 0.0015(11)
C33 0.054(2) 0.0294(16) 0.0244(16) -0.0048(14) 0.0041(14) 0.0102(13)
C47 0.0271(15) 0.0172(12) 0.0236(14) 0.0007(10) -0.0004(11) 0.0058(11)
C9 0.0243(15) 0.0240(13) 0.0248(14) 0.0015(11) 0.0022(11) 0.0077(11)
C38 0.0360(17) 0.0199(13) 0.0259(15) -0.0019(12) 0.0050(12) 0.0059(11)
C6 0.0345(17) 0.0266(14) 0.0262(15) -0.0020(12) 0.0030(12) 0.0075(12)
C43 0.0229(14) 0.0188(12) 0.0259(14) 0.0010(10) 0.0035(11) 0.0054(11)
C4 0.0407(19) 0.0282(15) 0.0307(17) -0.0024(13) 0.0046(14) 0.0071(13)
C68 0.049(2) 0.0317(16) 0.0206(15) 0.0036(14) 0.0027(13) 0.0051(13)
C67 0.050(2) 0.0292(16) 0.0391(19) 0.0015(15) 0.0085(16) 0.0153(14)
C31 0.0336(17) 0.0289(15) 0.0163(13) 0.0019(12) 0.0019(11) 0.0029(11)
C7 0.0406(19) 0.0246(14) 0.0263(16) -0.0039(13) 0.0025(13) 0.0083(12)
C2 0.043(2) 0.0298(17) 0.047(2) -0.0021(15) 0.0002(17) 0.0038(15)
C35 0.049(2) 0.0271(15) 0.0303(17) 0.0019(14) 0.0003(15) 0.0011(13)
C5 0.056(2) 0.0270(16) 0.0304(18) -0.0061(15) 0.0030(16) 0.0059(13)
C3 0.062(3) 0.0278(16) 0.0355(19) -0.0070(16) 0.0095(17) 0.0040(14)
C1 0.056(3) 0.0315(19) 0.067(3) -0.0084(18) 0.004(2) 0.0011(19)

loop_
_atom_type_symbol
_atom_type_scat_dispersion_real
_atom_type_scat_dispersion_imag
_atom_type_scat_Cromer_Mann_a1
_atom_type_scat_Cromer_Mann_a2
_atom_type_scat_Cromer_Mann_a3
_atom_type_scat_Cromer_Mann_a4
_atom_type_scat_Cromer_Mann_b1
_atom_type_scat_Cromer_Mann_b2
_atom_type_scat_Cromer_Mann_b3
_atom_type_scat_Cromer_Mann_b4
_atom_type_scat_Cromer_Mann_c
_atom_type_scat_source
_atom_type_scat_dispersion_source
C 0.01920 0.00962 2.31000 1.02000 1.58860 0.86500 20.84390 10.20750 0.56870 51.65120 0.215599998832 'International Tables Volume C Table 6.1.1.4 (pp. 500-502)' 'Henke, Gullikson and Davis, At. Data and Nucl. Data Tables, 1993, 54, 2'
Pt -4.33214 7.24634 27.00590 17.76390 15.71310 5.78370 1.51293 8.81174 0.42459 38.61030 11.6883001328 'International Tables Volume C Table 6.1.1.4 (pp. 500-502)' 'Henke, Gullikson and Davis, At. Data and Nucl. Data Tables, 1993, 54, 2'
F 0.07537 0.05506 3.53920 2.64120 1.51700 1.02430 10.28250 4.29440 0.26150 26.14760 0.277599990368 'International Tables Volume C Table 6.1.1.4 (pp. 500-502)' 'Henke, Gullikson and Davis, At. Data and Nucl. Data Tables, 1993, 54, 2'
H 0.00000 0.00000 0.49300 0.32291 0.14019 0.04081 10.51090 26.12570 3.14236 57.79970 0.0030380000826 'International Tables Volume C Table 6.1.1.4 (pp. 500-502)' 'Henke, Gullikson and Davis, At. Data and Nucl. Data Tables, 1993, 54, 2'
O 0.05239 0.03377 3.04850 2.28680 1.54630 0.86700 13.27710 5.70110 0.32390 32.90890 0.250800013542 'International Tables Volume C Table 6.1.1.4 (pp. 500-502)' 'Henke, Gullikson and Davis, At. Data and Nucl. Data Tables, 1993, 54, 2'
N 0.03256 0.01839 12.21260 3.13220 2.01250 1.16630 0.00570 9.89330 28.99750 0.58260 -11.5290002823 'International Tables Volume C Table 6.1.1.4 (pp. 500-502)' 'Henke, Gullikson and Davis, At. Data and Nucl. Data Tables, 1993, 54, 2'

loop_
_exptl_crystal_face_index_h
_exptl_crystal_face_index_k
_exptl_crystal_face_index_l
_exptl_crystal_face_perp_dist
1 -5 14 0.0374
4 2 -4 0.1158
-5 -2 4 0.1196
0 -12 10 0.0236
-3 11 -5 0.0809
4 -6 -2 0.1172
1 13 -2 0.0177
0 -13 0 0.0270
0 -2 14 0.0191
0 13 -7 0.0198
0 9 -13 0.0233
0 -2 -12 0.0293

loop_
_geom_angle_atom_site_label_1
_geom_angle_atom_site_label_2
_geom_angle_atom_site_label_3
_geom_angle
O6 Pt2 O5 92.19(8)
N2 Pt2 O5 93.09(9)
N2 Pt2 O6 174.46(9)
C58 Pt2 O5 174.78(10)
C58 Pt2 O6 93.02(11)
C58 Pt2 N2 81.71(11)
O3 Pt1 O2 92.17(8)
N1 Pt1 O2 92.27(9)
N1 Pt1 O3 175.56(8)
C22 Pt1 O2 173.32(10)
C22 Pt1 O3 93.97(10)
C22 Pt1 N1 81.59(11)
C30 O2 Pt1 123.76(18)
C32 O3 Pt1 124.13(18)
C64 O5 Pt2 123.88(19)
C66 O6 Pt2 124.31(19)
C47 O4 C46 117.1(2)
C12 O1 C13 118.8(2)
C56 N2 Pt2 116.11(19)
C63 N2 Pt2 123.5(2)
C63 N2 C56 120.4(2)
C27 N1 Pt1 123.0(2)
C20 N1 Pt1 116.16(19)
C20 N1 C27 120.8(2)
C57 C58 Pt2 114.6(2)
C59 C58 Pt2 128.0(2)
C59 C58 C57 117.4(3)
C23 C22 Pt1 127.4(2)
C21 C22 Pt1 114.5(2)
C21 C22 C23 118.1(3)
C19 C18 H18 119.72(18)
C17 C18 H18 119.72(18)
C17 C18 C19 120.6(3)
C14 C15 H15 119.50(17)
C16 C15 H15 119.50(16)
C16 C15 C14 121.0(3)
C56 C57 C58 114.0(3)
C62 C57 C58 121.8(3)
C62 C57 C56 124.2(3)
H23 C23 C22 120.89(17)
C24 C23 C22 118.2(3)
C24 C23 H23 120.89(18)
C55 C54 H54 119.72(18)
C53 C54 H54 119.72(17)
C53 C54 C55 120.6(3)
C57 C56 N2 113.6(3)
C55 C56 N2 119.4(3)
C55 C56 C57 127.0(3)
H44b C44 H44a 108.3
C45 C44 H44a 109.86(15)
C45 C44 H44b 109.86(16)
C43 C44 H44a 109.86(16)
C43 C44 H44b 109.86(16)
C43 C44 C45 109.1(2)
C49 C48 H48 120.18(18)
C47 C48 H48 120.18(17)
C47 C48 C49 119.6(3)
H27 C27 N1 118.79(16)
C17 C27 N1 122.4(3)
C17 C27 H27 118.79(17)
H63 C63 N2 118.70(16)
C53 C63 N2 122.6(3)
C53 C63 H63 118.70(16)
C56 C55 C54 119.9(3)
H55 C55 C54 120.03(18)
H55 C55 C56 120.03(16)
H62 C62 C57 119.95(18)
C61 C62 C57 120.1(3)
C61 C62 H62 119.95(19)
C19 C20 N1 119.0(3)
C21 C20 N1 113.2(3)
C21 C20 C19 127.8(3)
C50 C51 H51 119.72(17)
C52 C51 H51 119.72(18)
C52 C51 C50 120.6(3)
H10b C10 H10a 107.9
C11 C10 H10a 109.22(16)
C11 C10 H10b 109.22(16)
C9 C10 H10a 109.22(16)
C9 C10 H10b 109.22(15)
C9 C10 C11 112.0(2)
H42b C42 H42a 108.2
C41 C42 H42a 109.75(17)
C41 C42 H42b 109.75(16)
C43 C42 H42a 109.75(16)
C43 C42 H42b 109.75(16)
C43 C42 C41 109.6(2)
H61 C61 C62 121.39(19)
C60 C61 C62 117.2(3)
C60 C61 H61 121.39(17)
C14 C13 O1 114.6(3)
C29 C13 O1 125.4(3)
C29 C13 C14 119.9(3)
H40b C40 H40a 108.0
C41 C40 H40a 109.38(16)
C41 C40 H40b 109.38(17)
C39 C40 H40a 109.38(16)
C39 C40 H40b 109.38(17)
C39 C40 C41 111.2(3)
C20 C19 C18 120.0(3)
H19 C19 C18 120.02(18)
H19 C19 C20 120.02(17)
C13 C14 C15 120.2(3)
H14 C14 C15 119.91(17)
H14 C14 C13 119.91(17)
H59 C59 C58 120.61(18)
C60 C59 C58 118.8(3)
C60 C59 H59 120.61(19)
C17 C16 C15 120.4(3)
C28 C16 C15 117.9(3)
C28 C16 C17 121.7(3)
H12a C12 O1 110.46(17)
H12b C12 O1 110.46(16)
H12b C12 H12a 108.6
C11 C12 O1 106.4(2)
C11 C12 H12a 110.46(17)
C11 C12 H12b 110.46(17)
C65 C64 O5 125.2(3)
C68 C64 O5 115.2(3)
C68 C64 C65 119.6(3)
C63 C53 C54 117.1(3)
C50 C53 C54 121.8(3)
C50 C53 C63 121.1(3)
H49 C49 C48 119.15(18)
C50 C49 C48 121.7(3)
C50 C49 H49 119.15(16)
C53 C50 C51 121.5(3)
C49 C50 C51 118.1(3)
C49 C50 C53 120.4(3)
C23 C24 F1 117.6(3)
C25 C24 F1 118.2(3)
C25 C24 C23 124.2(3)
H46a C46 O4 110.43(15)
H46b C46 O4 110.43(15)
H46b C46 H46a 108.6
C45 C46 O4 106.5(2)
C45 C46 H46a 110.43(16)
C45 C46 H46b 110.43(16)
C25 C26 H26 120.19(18)
C21 C26 H26 120.19(18)
C21 C26 C25 119.6(3)
C27 C17 C18 117.1(3)
C16 C17 C18 122.9(3)
C16 C17 C27 120.1(3)
H8b C8 H8a 107.8
C9 C8 H8a 108.97(16)
C9 C8 H8b 108.97(16)
C7 C8 H8a 108.97(18)
C7 C8 H8b 108.97(18)
C7 C8 C9 113.1(3)
H52 C52 C51 119.91(18)
C47 C52 C51 120.2(3)
C47 C52 H52 119.91(16)
C26 C25 C24 118.0(3)
H25 C25 C24 121.02(17)
H25 C25 C26 121.02(18)
H29 C29 C13 120.50(17)
C28 C29 C13 119.0(3)
C28 C29 H29 120.50(17)
C20 C21 C22 114.4(3)
C26 C21 C22 121.8(3)
C26 C21 C20 123.7(3)
C33 C32 O3 113.7(3)
C31 C32 O3 127.3(3)
C31 C32 C33 119.0(3)
C61 C60 F2 117.2(3)
C59 C60 F2 118.1(3)
C59 C60 C61 124.7(3)
H37b C37 H37a 107.8
C36 C37 H37a 109.06(19)
C36 C37 H37b 109.06(18)
C38 C37 H37a 109.06(18)
C38 C37 H37b 109.06(17)
C38 C37 C36 112.7(3)
C65 C66 O6 127.0(3)
C67 C66 O6 113.5(3)
C67 C66 C65 119.5(3)
C40 C41 C42 115.6(3)
H41a C41 C42 108.39(16)
H41a C41 C40 108.39(16)
H41b C41 C42 108.39(17)
H41b C41 C40 108.39(17)
H41b C41 H41a 107.5
C29 C28 C16 122.0(3)
H28 C28 C16 119.02(17)
H28 C28 C29 119.02(17)
C12 C11 C10 113.3(3)
H11a C11 C10 108.91(16)
H11a C11 C12 108.91(17)
H11b C11 C10 108.91(16)
H11b C11 C12 108.91(18)
H11b C11 H11a 107.7
H34b C34 H34a 109.5
H34c C34 H34a 109.5
H34c C34 H34b 109.5
C30 C34 H34a 109.5
C30 C34 H34b 109.5
C30 C34 H34c 109.5
H36a C36 C37 108.70(18)
H36b C36 C37 108.70(19)
H36b C36 H36a 107.6
C35 C36 C37 114.2(3)
C35 C36 H36a 108.70(19)
C35 C36 H36b 108.7(2)
C46 C45 C44 114.5(2)
H45a C45 C44 108.64(16)
H45a C45 C46 108.64(17)
H45b C45 C44 108.64(15)
H45b C45 C46 108.64(16)
H45b C45 H45a 107.6
H39a C39 C40 108.81(16)
H39b C39 C40 108.81(17)
H39b C39 H39a 107.7
C38 C39 C40 113.7(3)
C38 C39 H39a 108.81(17)
C38 C39 H39b 108.81(18)
C66 C65 C64 127.3(3)
H65 C65 C64 116.33(18)
H65 C65 C66 116.33(18)
C34 C30 O2 114.4(3)
C31 C30 O2 125.4(3)
C31 C30 C34 120.2(3)
H33a C33 C32 109.5
H33b C33 C32 109.5
H33b C33 H33a 109.5
H33c C33 C32 109.5
H33c C33 H33a 109.5
H33c C33 H33b 109.5
C48 C47 O4 124.4(3)
C52 C47 O4 115.8(3)
C52 C47 C48 119.9(3)
C8 C9 C10 113.1(2)
H9a C9 C10 108.97(16)
H9a C9 C8 108.97(16)
H9b C9 C10 108.97(15)
H9b C9 C8 108.97(16)
H9b C9 H9a 107.8
C39 C38 C37 113.8(3)
H38a C38 C37 108.79(18)
H38a C38 C39 108.79(18)
H38b C38 C37 108.79(17)
H38b C38 C39 108.79(17)
H38b C38 H38a 107.7
H6b C6 H6a 107.6
C7 C6 H6a 108.75(19)
C7 C6 H6b 108.75(18)
C5 C6 H6a 108.7(2)
C5 C6 H6b 108.7(2)
C5 C6 C7 114.0(3)
C42 C43 C44 116.4(3)
H43a C43 C44 108.18(16)
H43a C43 C42 108.18(16)
H43b C43 C44 108.18(16)
H43b C43 C42 108.18(16)
H43b C43 H43a 107.3
H4b C4 H4a 107.7
C5 C4 H4a 108.8(2)
C5 C4 H4b 108.8(2)
C3 C4 H4a 108.8(2)
C3 C4 H4b 108.8(2)
C3 C4 C5 114.0(3)
H68a C68 C64 109.5
H68b C68 C64 109.5
H68b C68 H68a 109.5
H68c C68 C64 109.5
H68c C68 H68a 109.5
H68c C68 H68b 109.5
H67a C67 C66 109.5
H67b C67 C66 109.5
H67b C67 H67a 109.5
H67c C67 C66 109.5
H67c C67 H67a 109.5
H67c C67 H67b 109.5
C30 C31 C32 127.2(3)
H31 C31 C32 116.39(18)
H31 C31 C30 116.39(17)
C6 C7 C8 114.0(3)
H7a C7 C8 108.76(18)
H7a C7 C6 108.76(19)
H7b C7 C8 108.76(18)
H7b C7 C6 108.76(18)
H7b C7 H7a 107.7
H2b C2 H2a 107.7
C3 C2 H2a 108.9(2)
C3 C2 H2b 108.9(2)
C1 C2 H2a 108.9(3)
C1 C2 H2b 108.9(2)
C1 C2 C3 113.3(4)
H35a C35 C36 109.5
H35b C35 C36 109.5
H35b C35 H35a 109.5
H35c C35 C36 109.5
H35c C35 H35a 109.5
H35c C35 H35b 109.5
C4 C5 C6 114.3(3)
H5a C5 C6 108.7(2)
H5a C5 C4 108.7(2)
H5b C5 C6 108.7(2)
H5b C5 C4 108.7(2)
H5b C5 H5a 107.6
C2 C3 C4 113.3(3)
H3a C3 C4 108.9(2)
H3a C3 C2 108.9(2)
H3b C3 C4 108.9(2)
H3b C3 C2 108.9(2)
H3b C3 H3a 107.7
H1a C1 C2 109.5
H1b C1 C2 109.5
H1b C1 H1a 109.5
H1c C1 C2 109.5
H1c C1 H1a 109.5
H1c C1 H1b 109.5

loop_
_geom_bond_atom_site_label_1
_geom_bond_atom_site_label_2
_geom_bond_distance
Pt2 O5 2.078(2)
Pt2 O6 2.002(2)
Pt2 N2 1.993(2)
Pt2 C58 1.956(3)
Pt1 O2 2.0848(19)
Pt1 O3 2.008(2)
Pt1 N1 1.993(2)
Pt1 C22 1.970(3)
F1 C24 1.364(3)
O2 C30 1.273(4)
O3 C32 1.276(4)
O5 C64 1.274(4)
O6 C66 1.280(4)
O4 C46 1.438(3)
O4 C47 1.367(3)
F2 C60 1.368(3)
O1 C13 1.369(4)
O1 C12 1.433(3)
N2 C56 1.360(4)
N2 C63 1.353(4)
N1 C27 1.346(4)
N1 C20 1.367(4)
C58 C57 1.423(4)
C58 C59 1.408(4)
C22 C23 1.401(4)
C22 C21 1.408(4)
C18 H18 0.9300
C18 C19 1.381(4)
C18 C17 1.401(4)
C15 H15 0.9300
C15 C14 1.379(4)
C15 C16 1.399(4)
C57 C56 1.460(4)
C57 C62 1.392(4)
C23 H23 0.9300
C23 C24 1.388(4)
C54 H54 0.9300
C54 C55 1.384(4)
C54 C53 1.394(4)
C56 C55 1.389(4)
C44 H44a 0.9700
C44 H44b 0.9700
C44 C45 1.529(4)
C44 C43 1.527(4)
C48 H48 0.9300
C48 C49 1.390(4)
C48 C47 1.386(4)
C27 H27 0.9300
C27 C17 1.385(4)
C63 H63 0.9300
C63 C53 1.381(4)
C55 H55 0.9300
C62 H62 0.9300
C62 C61 1.392(4)
C20 C19 1.392(4)
C20 C21 1.468(4)
C51 H51 0.9300
C51 C50 1.410(4)
C51 C52 1.387(4)
C10 H10a 0.9700
C10 H10b 0.9700
C10 C11 1.522(4)
C10 C9 1.526(4)
C42 H42a 0.9700
C42 H42b 0.9700
C42 C41 1.528(4)
C42 C43 1.528(4)
C61 H61 0.9300
C61 C60 1.385(5)
C13 C14 1.397(4)
C13 C29 1.385(4)
C40 H40a 0.9700
C40 H40b 0.9700
C40 C41 1.534(4)
C40 C39 1.533(4)
C19 H19 0.9300
C14 H14 0.9300
C59 H59 0.9300
C59 C60 1.372(5)
C16 C17 1.484(4)
C16 C28 1.388(4)
C12 H12a 0.9700
C12 H12b 0.9700
C12 C11 1.516(4)
C64 C65 1.402(4)
C64 C68 1.503(4)
C53 C50 1.483(4)
C49 H49 0.9300
C49 C50 1.391(4)
C24 C25 1.371(5)
C46 H46a 0.9700
C46 H46b 0.9700
C46 C45 1.507(4)
C26 H26 0.9300
C26 C25 1.389(4)
C26 C21 1.394(4)
C8 H8a 0.9700
C8 H8b 0.9700
C8 C9 1.527(4)
C8 C7 1.525(4)
C52 H52 0.9300
C52 C47 1.398(4)
C25 H25 0.9300
C29 H29 0.9300
C29 C28 1.396(4)
C32 C33 1.500(4)
C32 C31 1.401(4)
C37 H37a 0.9700
C37 H37b 0.9700
C37 C36 1.522(4)
C37 C38 1.521(4)
C66 C65 1.395(5)
C66 C67 1.502(4)
C41 H41a 0.9700
C41 H41b 0.9700
C28 H28 0.9300
C11 H11a 0.9700
C11 H11b 0.9700
C34 H34a 0.9600
C34 H34b 0.9600
C34 H34c 0.9600
C34 C30 1.509(4)
C36 H36a 0.9700
C36 H36b 0.9700
C36 C35 1.519(4)
C45 H45a 0.9700
C45 H45b 0.9700
C39 H39a 0.9700
C39 H39b 0.9700
C39 C38 1.529(4)
C65 H65 0.9300
C30 C31 1.398(5)
C33 H33a 0.9600
C33 H33b 0.9600
C33 H33c 0.9600
C9 H9a 0.9700
C9 H9b 0.9700
C38 H38a 0.9700
C38 H38b 0.9700
C6 H6a 0.9700
C6 H6b 0.9700
C6 C7 1.525(4)
C6 C5 1.517(4)
C43 H43a 0.9700
C43 H43b 0.9700
C4 H4a 0.9700
C4 H4b 0.9700
C4 C5 1.521(4)
C4 C3 1.526(5)
C68 H68a 0.9600
C68 H68b 0.9600
C68 H68c 0.9600
C67 H67a 0.9600
C67 H67b 0.9600
C67 H67c 0.9600
C31 H31 0.9300
C7 H7a 0.9700
C7 H7b 0.9700
C2 H2a 0.9700
C2 H2b 0.9700
C2 C3 1.520(5)
C2 C1 1.534(5)
C35 H35a 0.9600
C35 H35b 0.9600
C35 H35c 0.9600
C5 H5a 0.9700
C5 H5b 0.9700
C3 H3a 0.9700
C3 H3b 0.9700
C1 H1a 0.9600
C1 H1b 0.9600
C1 H1c 0.9600
